data_2011796
loop_
_publ_author_name
'Kaynak, F. Bet\"ul '
'\"Ozbey, S\"uheyla '
'\"Ozt\"urk, Turan '
'Erta\,s, Erdal'

_publ_section_title
;
 5-Benzyl-5-phenyl[1,3]dithiolo[4,5-<i>d</i>][1,3]dithiole-2-thione
;
_journal_issue 3
_journal_name_full 'Acta Crystallographica Section C'
_journal_page_first 319
_journal_page_last 320
_journal_paper_doi 10.1107/S0108270100019764
_journal_volume 57
_journal_year 2001
_chemical_formula_moiety 'C17 H12 S5 '
_chemical_formula_sum 'C17 H12 S5'
_chemical_formula_weight 376.62
_space_group_IT_number 14
_symmetry_cell_setting monoclinic
_symmetry_space_group_name_Hall '-P 2ybc'
_symmetry_space_group_name_H-M 'P 1 21/c 1'
_atom_type_scat_source 'Int. Tab. IV'
_cell_angle_alpha 90.0
_cell_angle_beta 101.538(15)
_cell_angle_gamma 90.0
_cell_formula_units_Z 4
_cell_length_a 14.178(3)
_cell_length_b 6.3433(6)
_cell_length_c 19.227(3)
_cell_measurement_reflns_used 25
_cell_measurement_temperature 295
_cell_measurement_theta_max 42.7
_cell_measurement_theta_min 22.2
_cell_volume 1694.2(5)
_computing_data_collection 'CAD4-Express (Enraf-Nonius, 1993)'
_computing_data_reduction 'MolEN (Fair, 1990)'
_computing_molecular_graphics 'ORTEPII (Johnson, 1965)'
_computing_publication_material MolEN
_computing_structure_refinement 'LSFM (Fair, 1990)'
_computing_structure_solution Sir-MolEN
_diffrn_measurement_device 'Enraf-Nonius CAD-4'
_diffrn_measurement_method '\w/2\q scans'
_diffrn_radiation_type CuK\a
_diffrn_radiation_wavelength 1.5418
_diffrn_reflns_av_R_equivalents .048
_diffrn_reflns_limit_h_max 17
_diffrn_reflns_limit_h_min -17
_diffrn_reflns_limit_k_max 7
_diffrn_reflns_limit_k_min 0
_diffrn_reflns_limit_l_max 0
_diffrn_reflns_limit_l_min -23
_diffrn_reflns_number 3891
_diffrn_reflns_theta_max 74.4
_diffrn_standards_decay_% 1
_diffrn_standards_interval_time 120
_diffrn_standards_number 3
_exptl_absorpt_coefficient_mu 6.23
_exptl_absorpt_correction_T_max .571
_exptl_absorpt_correction_T_min .171
_exptl_absorpt_correction_type 'empirical via \y scans (North et al., 1968)'
_exptl_crystal_colour brown
_exptl_crystal_density_diffrn 1.48
_exptl_crystal_density_meas ?
_exptl_crystal_description prismatic
_exptl_crystal_size_max .300
_exptl_crystal_size_mid .150
_exptl_crystal_size_min .090
_refine_diff_density_max .41
_refine_diff_density_min -.45
_refine_ls_extinction_method none
_refine_ls_goodness_of_fit_ref .95
_refine_ls_hydrogen_treatment constr
_refine_ls_number_parameters 199
_refine_ls_number_reflns 2513
_refine_ls_R_factor_gt .047
_refine_ls_shift/su_max <0.001
_refine_ls_structure_factor_coef F
_refine_ls_weighting_details
;
w = 1/[\s^2^(F)+(0.02*F)^2^+0.85]
except w = 0 if F^2^ < cutoff.\s^2^F , cutoff=3.0
;
_refine_ls_weighting_scheme calc
_refine_ls_wR_factor_ref .054
_reflns_number_gt 2513
_reflns_number_total 3448
_reflns_observed_criterion I>3\s(I)
_cod_data_source_file fr1309.cif
_cod_data_source_block X
_cod_depositor_comments
;
The following automatic conversions were performed:
'_symmetry_cell_setting' value 'Monoclinic' changed to 'monoclinic'
according to '/home/saulius/struct/CIF-dictionaries/cif_core.dic'
dictionary named 'cif_core.dic' version 2.4.1 from 2010-06-29.

Automatic conversion script
Id: cif_fix_enum 1527 2010-12-29 10:47:43Z saulius 

The following automatic conversions were performed:

'_symmetry_cell_setting' value 'Monoclinic' changed to 'monoclinic'
according to /home/saulius/struct/CIF-dictionaries/cif_core.dic
dictionary named 'cif_core.dic' version 2.4.1 from 2010-06-29.

Automatic conversion script
Id: cif_fix_values 1715 2011-07-08 13:25:40Z adriana 

The following automatic conversions were performed:

'_exptl_crystal_density_meas' value 'not measured' was changed to '?'
- the value is perceived as not measured.

Automatic conversion script
Id: cif_fix_values 3008 2015-01-20 13:52:24Z robertas 
;
_cod_original_sg_symbol_H-M 'P 21/c'
_cod_original_formula_sum 'C17 H12 S5 '
_cod_database_code 2011796

loop_
_symmetry_equiv_pos_as_xyz
x,y,z
-x,y+1/2,-z+1/2
-x,-y,-z
x,-y+1/2,z+1/2

loop_
_atom_site_aniso_label
_atom_site_aniso_U_11
_atom_site_aniso_U_22
_atom_site_aniso_U_33
_atom_site_aniso_U_12
_atom_site_aniso_U_13
_atom_site_aniso_U_23
_atom_site_aniso_type_symbol
S1 .0633(5) .0767(7) .0753(5) .0069(5) .0292(4) -.0130(5) S
S2 .0512(4) .0520(5) .0785(5) -.0040(4) .0236(4) -.0114(4) S
S3 .0622(5) .0476(5) .0564(5) .0120(4) .0178(4) -.0010(4) S
S4 .0495(4) .0440(5) .0762(5) -.0020(4) .0211(4) -.0124(4) S
S5 .0573(4) .0456(4) .0507(4) .0125(4) .0143(3) .0078(4) S
C1 .049(2) .059(2) .048(2) .006(2) .0070(10) -.007(2) C
C2 .044(2) .048(2) .059(2) -.001(2) .0120(10) -.009(2) C
C3 .049(2) .044(2) .047(2) .006(2) .0100(10) .000(2) C
C4 .048(2) .039(2) .045(2) .0040(10) .0100(10) .0020(10) C
C5 .045(2) .047(2) .043(2) -.001(2) .0070(10) -.001(2) C
C6 .073(2) .053(2) .058(2) .010(2) .025(2) .000(2) C
C7 .084(2) .061(2) .077(2) .014(2) .033(2) -.005(2) C
C8 .074(2) .083(3) .066(2) .005(2) .033(2) -.012(2) C
C9 .062(2) .078(3) .055(2) .001(2) .021(2) .007(2) C
C10 .046(2) .056(2) .055(2) .001(2) .0110(10) .003(2) C
C11 .050(2) .047(2) .044(2) .006(2) .0100(10) .0040(10) C
C12 .047(2) .050(2) .042(2) .006(2) .0010(10) .002(2) C
C13 .049(2) .066(2) .064(2) -.002(2) .009(2) -.011(2) C
C14 .054(2) .088(3) .081(3) -.012(2) .016(2) -.009(3) C
C15 .067(2) .066(3) .080(3) -.014(2) -.003(2) -.002(2) C
C16 .078(3) .056(2) .056(2) .004(2) -.005(2) -.006(2) C
C17 .060(2) .060(2) .047(2) .006(2) .005(2) -.004(2) C

loop_
_atom_site_label
_atom_site_fract_x
_atom_site_fract_y
_atom_site_fract_z
_atom_site_U_iso_or_equiv
_atom_site_thermal_displace_type
_atom_site_calc_flag
_atom_site_calc_attached_atom
_atom_site_type_symbol
S1 1.16911(7) .0945(2) .28259(6) .0696(3) Ueq . . S
S2 1.05511(6) .4116(2) .34326(5) .0591(3) Ueq . . S
S3 1.01321(7) -.0315(2) .35718(5) .0546(3) Ueq . . S
S4 .89753(6) .5290(2) .42748(5) .0554(3) Ueq . . S
S5 .86214(7) .0779(2) .44768(5) .0507(2) Ueq . . S
C1 1.0850(3) .1548(6) .3267(2) .0524(12) Ueq . . C
C2 .9655(2) .3491(6) .3893(2) .0501(12) Ueq . . C
C3 .9476(2) .1447(6) .3973(2) .0466(12) Ueq . . C
C4 .7999(2) .3334(5) .4295(2) .0439(12) Ueq . . C
C5 .7501(2) .3995(6) .4887(2) .0453(12) Ueq . . C
C6 .7063(3) .5979(6) .4836(2) .0597(12) Ueq . . C
C7 .6594(3) .6665(7) .5354(2) .0717(12) Ueq . . C
C8 .6547(3) .5418(8) .5932(2) .0717(14) Ueq . . C
C9 .6972(3) .3465(7) .5987(2) .0637(14) Ueq . . C
C10 .7450(3) .2756(6) .5466(2) .0522(12) Ueq . . C
C11 .7333(3) .3270(6) .3561(2) .0469(12) Ueq . . C
C12 .6605(2) .1524(6) .3457(2) .0474(12) Ueq . . C
C13 .5816(3) .1515(7) .3786(2) .0600(12) Ueq . . C
C14 .5161(3) -.0122(8) .3673(2) .0740(16) Ueq . . C
C15 .5256(3) -.1749(8) .3217(2) .0735(16) Ueq . . C
C16 .6031(3) -.1745(7) .2884(2) .0659(14) Ueq . . C
C17 .6701(3) -.0145(7) .3004(2) .0565(12) Ueq . . C
H6 .710 .685 .444 .0759 Uiso . . H
H7 .629 .801 .531 .0899 Uiso . . H
H8 .622 .589 .629 .0886 Uiso . . H
H9 .694 .261 .639 .0810 Uiso . . H
H10 .774 .140 .551 .0671 Uiso . . H
H13 .573 .265 .409 .0721 Uiso . . H
H14 .464 -.011 .391 .0899 Uiso . . H
H15 .479 -.285 .313 .0924 Uiso . . H
H16 .611 -.285 .257 .0797 Uiso . . H
H17 .724 -.019 .278 .0696 Uiso . . H
H111 .770 .312 .323 .0506 Uiso . . H
H112 .699 .464 .353 .0481 Uiso . . H

loop_
_geom_angle_atom_site_label_1
_geom_angle_atom_site_label_2
_geom_angle_atom_site_label_3
_geom_angle
_geom_angle_publ_flag
C1 S2 C2 96.3(2) yes
C1 S3 C3 96.6(2) yes
C2 S4 C4 92.8(2) yes
C3 S5 C4 92.3(2) yes
S1 C1 S2 123.0(2) yes
S1 C1 S3 123.5(3) yes
S2 C1 S3 113.4(2) yes
S2 C2 S4 126.0(2) yes
S2 C2 C3 117.2(3) yes
S4 C2 C3 116.9(3) yes
S3 C3 S5 125.7(2) yes
S3 C3 C2 116.3(3) yes
S5 C3 C2 117.9(3) yes
S4 C4 S5 105.0(2) yes
S4 C4 C5 106.9(2) yes
S4 C4 C11 108.7(2) yes
S5 C4 C5 112.3(2) no
S5 C4 C11 109.5(2) yes
C5 C4 C11 113.9(3) no
C4 C5 C6 117.7(3) no
C4 C5 C10 123.9(3) no
C6 C5 C10 118.4(3) no
C5 C6 C7 120.5(4) no
C5 C6 H6 119.2 no
C7 C6 H6 120.3 no
C6 C7 C8 120.7(4) no
C6 C7 H7 119.5 no
C8 C7 H7 119.7 no
C7 C8 C9 119.4(4) no
C7 C8 H8 120.7 no
C9 C8 H8 119.9 no
C8 C9 C10 120.4(4) no
C8 C9 H9 119.1 no
C10 C9 H9 120.5 no
C5 C10 C9 120.6(4) no
C5 C10 H10 119.5 no
C9 C10 H10 119.8 no
C4 C11 C12 115.0(3) yes
C4 C11 H111 108.3 no
C4 C11 H112 103.8 no
C12 C11 H111 108.1 no
C12 C11 H112 108.8 no
H111 C11 H112 113.0 no
C11 C12 C13 122.5(3) no
C11 C12 C17 119.5(3) no
C13 C12 C17 117.9(4) no
C12 C13 C14 120.6(4) no
C12 C13 H13 119.5 no
C14 C13 H13 119.9 no
C13 C14 C15 121.0(4) no
C13 C14 H14 118.8 no
C15 C14 H14 120.2 no
C14 C15 C16 118.9(4) no
C14 C15 H15 120.7 no
C16 C15 H15 120.4 no
C15 C16 C17 120.6(4) no
C15 C16 H16 120.1 no
C17 C16 H16 119.3 no
C12 C17 C16 121.0(4) no
C12 C17 H17 119.5 no
C16 C17 H17 119.5 no

loop_
_geom_bond_atom_site_label_1
_geom_bond_atom_site_label_2
_geom_bond_site_symmetry_1
_geom_bond_site_symmetry_2
_geom_bond_distance
_geom_bond_publ_flag
S1 C1 . . 1.640(4) yes
S2 C1 . . 1.729(4) yes
S2 C2 . . 1.733(4) yes
S3 C1 . . 1.736(4) yes
S3 C3 . . 1.731(4) yes
S4 C2 . . 1.747(4) yes
S4 C4 . . 1.865(4) yes
S5 C3 . . 1.748(4) yes
S5 C4 . . 1.845(3) yes
C2 C3 . . 1.336(5) yes
C4 C5 . . 1.513(5) yes
C4 C11 . . 1.533(4) yes
C5 C6 . . 1.398(5) no
C5 C10 . . 1.376(5) no
C6 C7 . . 1.373(6) no
C6 H6 . . .95 no
C7 C8 . . 1.376(6) no
C7 H7 . . .95 no
C8 C9 . . 1.373(7) no
C8 H8 . . .95 no
C9 C10 . . 1.392(6) no
C9 H9 . . .95 no
C10 H10 . . .95 no
C11 C12 . . 1.500(5) yes
C11 H111 . . .91 no
C11 H112 . . 1.00 no
C12 C13 . . 1.390(6) no
C12 C17 . . 1.395(5) no
C13 C14 . . 1.381(6) no
C13 H13 . . .95 no
C14 C15 . . 1.378(7) no
C14 H14 . . .95 no
C15 C16 . . 1.378(7) no
C15 H15 . . .95 no
C16 C17 . . 1.377(6) no
C16 H16 . . .95 no
C17 H17 . . .95 no

loop_
_geom_torsion_atom_site_label_1
_geom_torsion_atom_site_label_2
_geom_torsion_atom_site_label_3
_geom_torsion_atom_site_label_4
_geom_torsion
_geom_torsion_publ_flag
C2 S2 C1 S1 179.8(2) no
C2 S2 C1 S3 2.9(2) no
C1 S2 C2 S4 178.7(3) no
C1 S2 C2 C3 -.2(3) no
C3 S3 C1 S1 179.1(3) no
C3 S3 C1 S2 -4.0(2) no
C1 S3 C3 S5 -175.1(2) no
C1 S3 C3 C2 4.0(3) no
C4 S4 C2 S2 159.6(3) no
C4 S4 C2 C3 -21.6(3) no
C2 S4 C4 S5 35.0(2) no
C2 S4 C4 C5 154.5(2) no
C2 S4 C4 C11 -82.1(3) no
C4 S5 C3 S3 -155.6(2) no
C4 S5 C3 C2 25.3(3) no
C3 S5 C4 S4 -35.8(2) no
C3 S5 C4 C5 -151.6(3) no
C3 S5 C4 C11 80.8(3) no
S2 C2 C3 S3 -2.7(4) no
S2 C2 C3 S5 176.6(2) no
S4 C2 C3 S3 178.4(2) no
S4 C2 C3 S5 -2.4(4) no
S4 C4 C5 C6 60.8(4) no
S4 C4 C5 C10 -119.7(3) no
S5 C4 C5 C6 175.4(3) no
S5 C4 C5 C10 -5.1(4) no
C11 C4 C5 C6 -59.4(4) no
C11 C4 C5 C10 120.1(4) no
S4 C4 C11 C12 170.5(3) no
S4 C4 C11 H111 49.5 no
S4 C4 C11 H112 -70.8 no
S5 C4 C11 C12 56.3(3) no
S5 C4 C11 H111 -64.7 no
S5 C4 C11 H112 175.0 no
C5 C4 C11 C12 -70.3(4) no
C5 C4 C11 H111 168.6 no
C5 C4 C11 H112 48.4 no
C4 C5 C6 C7 179.6(4) no
C4 C5 C6 H6 -1.0 no
C10 C5 C6 C7 .0(5) no
C10 C5 C6 H6 179.5 no
C4 C5 C10 C9 -179.5(3) no
C4 C5 C10 H10 .1 no
C6 C5 C10 C9 .0(6) no
C6 C5 C10 H10 179.7 no
C5 C6 C7 C8 .1(6) no
C5 C6 C7 H7 -179.3 no
H6 C6 C7 C8 -179.4 no
H6 C6 C7 H7 1.3 no
C6 C7 C8 C9 -.2(7) no
C6 C7 C8 H8 -179.8 no
H7 C7 C8 C9 179.1 no
H7 C7 C8 H8 -.4 no
C7 C8 C9 C10 .3(6) no
C7 C8 C9 H9 179.6 no
H8 C8 C9 C10 179.9 no
H8 C8 C9 H9 -.9 no
C8 C9 C10 C5 -.2(6) no
C8 C9 C10 H10 -179.8 no
H9 C9 C10 C5 -179.5 no
H9 C9 C10 H10 .9 no
C4 C11 C12 C13 71.5(5) no
C4 C11 C12 C17 -109.8(4) no
H111 C11 C12 C13 -167.4 no
H111 C11 C12 C17 11.3 no
H112 C11 C12 C13 -44.4 no
H112 C11 C12 C17 134.3 no
C11 C12 C13 C14 179.8(4) no
C11 C12 C13 H13 .3 no
C17 C12 C13 C14 1.1(6) no
C17 C12 C13 H13 -178.3 no
C11 C12 C17 C16 -178.4(4) no
C11 C12 C17 H17 2.7 no
C13 C12 C17 C16 .4(6) no
C13 C12 C17 H17 -178.6 no
C12 C13 C14 C15 -2.0(7) no
C12 C13 C14 H14 178.3 no
H13 C13 C14 C15 177.5 no
H13 C13 C14 H14 -2.3 no
C13 C14 C15 C16 1.3(7) no
C13 C14 C15 H15 -177.9 no
H14 C14 C15 C16 -178.9 no
H14 C14 C15 H15 1.9 no
C14 C15 C16 C17 .1(6) no
C14 C15 C16 H16 -180.0 no
H15 C15 C16 C17 179.3 no
H15 C15 C16 H16 -.8 no
C15 C16 C17 C12 -1.0(6) no
C15 C16 C17 H17 178.0 no
H16 C16 C17 C12 179.1 no
H16 C16 C17 H17 -2.0 no
